data_7214676
loop_
_publ_author_name
'Peng, Guo'
'Liu, Zhihui'
'Ma, Li'
'Liang, Li'
'Zhang, Limin'
'Kostakis, George. E'
'Deng, Hong'

_publ_section_title
;
 A series of 3d--4f heterometallic coordination polymers constructed from
 size-tunable copper halide clusters and lanthanide-organic motifs
;
_journal_issue 18
_journal_name_full CrystEngComm
_journal_page_first 5974
_journal_paper_doi 10.1039/c2ce25214g
_journal_volume 14
_journal_year 2012
_chemical_formula_moiety 'C18 H16 Cl3 Cu3 Gd N3 O8, H2 O'
_chemical_formula_sum 'C18 H18 Cl3 Cu3 Gd N3 O9'
_chemical_formula_weight 874.57
_chemical_name_systematic
;
?
;
_space_group_IT_number 14
_symmetry_cell_setting monoclinic
_symmetry_space_group_name_Hall '-P 2ybc'
_symmetry_space_group_name_H-M 'P 1 21/c 1'
_atom_sites_solution_hydrogens geom
_atom_sites_solution_primary direct
_atom_sites_solution_secondary difmap
_audit_creation_method SHELXL-97
_cell_angle_alpha 90.00
_cell_angle_beta 98.5390(10)
_cell_angle_gamma 90.00
_cell_formula_units_Z 4
_cell_length_a 9.5388(11)
_cell_length_b 12.6589(14)
_cell_length_c 21.400(2)
_cell_measurement_reflns_used 4592
_cell_measurement_temperature 296(2)
_cell_measurement_theta_max 25.20
_cell_measurement_theta_min 1.87
_cell_volume 2555.4(5)
_computing_cell_refinement 'Apex2 (Bruker, 2005)'
_computing_data_collection 'Apex2 (Bruker, 2005)'
_computing_data_reduction 'Apex2 (Bruker, 2005)'
_computing_molecular_graphics 'SHELXTL 6.12'
_computing_publication_material 'SHELXTL 6.12'
_computing_structure_refinement 'SHELXTL 6.12'
_computing_structure_solution 'SHELXTL 6.12 (Bruker, 2000-2003)'
_diffrn_ambient_temperature 296(2)
_diffrn_measured_fraction_theta_full 0.997
_diffrn_measured_fraction_theta_max 0.997
_diffrn_measurement_device_type 'Bruker AXS SMART APEX CCD diffractometer'
_diffrn_measurement_method '\w scans'
_diffrn_radiation_monochromator graphite
_diffrn_radiation_source 'fine-focus sealed tube'
_diffrn_radiation_type MoK\a
_diffrn_radiation_wavelength 0.71073
_diffrn_reflns_av_R_equivalents 0.0508
_diffrn_reflns_av_sigmaI/netI 0.0608
_diffrn_reflns_limit_h_max 7
_diffrn_reflns_limit_h_min -11
_diffrn_reflns_limit_k_max 13
_diffrn_reflns_limit_k_min -15
_diffrn_reflns_limit_l_max 23
_diffrn_reflns_limit_l_min -25
_diffrn_reflns_number 12989
_diffrn_reflns_theta_full 25.20
_diffrn_reflns_theta_max 25.20
_diffrn_reflns_theta_min 1.87
_exptl_absorpt_coefficient_mu 5.391
_exptl_absorpt_correction_T_max 0.5885
_exptl_absorpt_correction_T_min 0.4437
_exptl_absorpt_correction_type multi-scan
_exptl_absorpt_process_details 'Apex2 (Bruker, 2005)'
_exptl_crystal_colour 'green yellow'
_exptl_crystal_density_diffrn 2.273
_exptl_crystal_density_method 'not measured'
_exptl_crystal_description block
_exptl_crystal_F_000 1660
_exptl_crystal_size_max 0.18
_exptl_crystal_size_mid 0.14
_exptl_crystal_size_min 0.11
_refine_diff_density_max 1.662
_refine_diff_density_min -1.414
_refine_diff_density_rms 0.177
_refine_ls_extinction_method none
_refine_ls_goodness_of_fit_ref 1.035
_refine_ls_hydrogen_treatment constr
_refine_ls_matrix_type full
_refine_ls_number_parameters 334
_refine_ls_number_reflns 4592
_refine_ls_number_restraints 0
_refine_ls_restrained_S_all 1.035
_refine_ls_R_factor_all 0.0601
_refine_ls_R_factor_gt 0.0433
_refine_ls_shift/su_max 0.001
_refine_ls_shift/su_mean 0.000
_refine_ls_structure_factor_coef Fsqd
_refine_ls_weighting_details 'calc w=1/[\s^2^(Fo^2^)+(0.0447P)^2^+8.9308P] where P=(Fo^2^+2Fc^2^)/3'
_refine_ls_weighting_scheme calc
_refine_ls_wR_factor_gt 0.0991
_refine_ls_wR_factor_ref 0.1084
_reflns_number_gt 3562
_reflns_number_total 4592
_reflns_threshold_expression >2sigma(I)
_cod_data_source_file c2ce25214g.txt
_cod_data_source_block 10
_cod_original_sg_symbol_Hall -P2ybc
_cod_original_sg_symbol_H-M P21/c
_cod_database_code 7214676

loop_
_symmetry_equiv_pos_as_xyz
'x, y, z'
'-x, y+1/2, -z+1/2'
'-x, -y, -z'
'x, -y-1/2, z-1/2'

loop_
_atom_site_label
_atom_site_type_symbol
_atom_site_fract_x
_atom_site_fract_y
_atom_site_fract_z
_atom_site_U_iso_or_equiv
_atom_site_adp_type
_atom_site_occupancy
_atom_site_symmetry_multiplicity
_atom_site_calc_flag
_atom_site_refinement_flags
C1 C 0.5068(7) 0.3191(5) 0.4799(3) 0.0209(15) Uani 1 1 d .
C2 C 0.5558(7) 0.2110(5) 0.4614(3) 0.0218(16) Uani 1 1 d .
C3 C 0.6985(8) 0.1884(6) 0.4672(4) 0.0292(18) Uani 1 1 d .
H3 H 0.7660 0.2393 0.4815 0.035 Uiso 1 1 calc R
C4 C 0.7387(8) 0.0883(7) 0.4514(4) 0.040(2) Uani 1 1 d .
H4 H 0.8340 0.0699 0.4565 0.048 Uiso 1 1 calc R
C5 C 0.6367(8) 0.0165(6) 0.4282(4) 0.036(2) Uani 1 1 d .
H5 H 0.6646 -0.0511 0.4181 0.044 Uiso 1 1 calc R
C6 C 0.4600(8) 0.1363(6) 0.4369(4) 0.0291(18) Uani 1 1 d .
H6 H 0.3641 0.1530 0.4323 0.035 Uiso 1 1 calc R
C7 C -0.0186(8) -0.3301(6) 0.4317(3) 0.0249(17) Uani 1 1 d .
C8 C 0.0037(7) -0.2348(5) 0.3933(3) 0.0238(16) Uani 1 1 d .
C9 C 0.1397(7) -0.2018(6) 0.3888(3) 0.0269(17) Uani 1 1 d .
H9 H 0.2150 -0.2443 0.4063 0.032 Uiso 1 1 calc R
C10 C 0.0580(9) -0.0560(6) 0.3317(4) 0.043(2) Uani 1 1 d .
H10 H 0.0756 0.0058 0.3108 0.052 Uiso 1 1 calc R
C11 C -0.0802(9) -0.0857(7) 0.3315(5) 0.055(3) Uani 1 1 d .
H11 H -0.1539 -0.0464 0.3096 0.066 Uiso 1 1 calc R
C12 C -0.1075(8) -0.1751(6) 0.3643(4) 0.039(2) Uani 1 1 d .
H12 H -0.2004 -0.1948 0.3668 0.047 Uiso 1 1 calc R
C13 C 0.0577(8) 0.6212(6) 0.6007(3) 0.0267(17) Uani 1 1 d .
C14 C 0.1003(8) 0.6972(5) 0.6553(3) 0.0252(17) Uani 1 1 d .
C15 C 0.2410(8) 0.7263(6) 0.6720(3) 0.0287(18) Uani 1 1 d .
H15 H 0.3080 0.6971 0.6496 0.034 Uiso 1 1 calc R
C16 C 0.1876(10) 0.8326(6) 0.7515(4) 0.038(2) Uani 1 1 d .
H16 H 0.2173 0.8777 0.7852 0.046 Uiso 1 1 calc R
C17 C 0.0477(10) 0.8087(7) 0.7378(4) 0.042(2) Uani 1 1 d .
H17 H -0.0167 0.8383 0.7613 0.050 Uiso 1 1 calc R
C18 C 0.0011(8) 0.7407(6) 0.6891(4) 0.0307(18) Uani 1 1 d .
H18 H -0.0946 0.7243 0.6790 0.037 Uiso 1 1 calc R
Cl1 Cl 0.5020(2) -0.21581(16) 0.35559(10) 0.0391(5) Uani 1 1 d .
Cl2 Cl 0.3584(3) 0.03705(17) 0.24936(11) 0.0466(6) Uani 1 1 d .
Cl3 Cl 0.6236(3) -0.1805(2) 0.19970(12) 0.0587(7) Uani 1 1 d .
Cu1 Cu 0.36048(11) -0.05740(8) 0.37542(5) 0.0405(3) Uani 1 1 d .
Cu2 Cu 0.49387(14) -0.10681(11) 0.26760(6) 0.0635(4) Uani 1 1 d .
Cu3 Cu 0.48901(13) 0.83008(11) 0.73656(6) 0.0596(4) Uani 1 1 d .
Gd1 Gd 0.23187(3) 0.47896(3) 0.495681(16) 0.01960(12) Uani 1 1 d .
N1 N 0.4975(7) 0.0403(5) 0.4193(3) 0.0305(15) Uani 1 1 d .
N2 N 0.1690(7) -0.1110(5) 0.3603(3) 0.0321(15) Uani 1 1 d .
N3 N 0.2849(7) 0.7936(5) 0.7182(3) 0.0326(16) Uani 1 1 d .
O1 O 0.3759(5) 0.3302(4) 0.4794(2) 0.0280(12) Uani 1 1 d .
O2 O 0.5974(5) 0.3885(4) 0.4944(3) 0.0330(13) Uani 1 1 d .
O3 O 0.0850(6) -0.3871(4) 0.4496(3) 0.0348(13) Uani 1 1 d .
O4 O -0.1422(5) -0.3437(4) 0.4437(3) 0.0355(13) Uani 1 1 d .
O5 O 0.1562(5) 0.5735(4) 0.5809(2) 0.0343(13) Uani 1 1 d .
O6 O -0.0710(5) 0.6145(4) 0.5802(3) 0.0351(13) Uani 1 1 d .
O1W O 0.3979(5) 0.4434(4) 0.5988(2) 0.0268(12) Uani 1 1 d .
O2W O 0.3110(6) 0.5044(4) 0.3910(2) 0.0365(14) Uani 1 1 d .
O3W O 0.1078(13) 0.1473(10) 0.4655(7) 0.162(5) Uani 1 1 d .

loop_
_atom_site_aniso_label
_atom_site_aniso_U_11
_atom_site_aniso_U_22
_atom_site_aniso_U_33
_atom_site_aniso_U_23
_atom_site_aniso_U_13
_atom_site_aniso_U_12
C1 0.020(4) 0.021(4) 0.021(4) 0.002(3) 0.000(3) -0.004(3)
C2 0.019(4) 0.019(4) 0.028(4) 0.003(3) 0.004(3) -0.004(3)
C3 0.021(4) 0.029(4) 0.037(4) -0.005(3) 0.001(3) 0.001(3)
C4 0.020(4) 0.044(5) 0.055(6) -0.015(4) 0.003(4) 0.011(4)
C5 0.021(4) 0.030(4) 0.058(5) -0.016(4) 0.004(4) 0.005(4)
C6 0.016(4) 0.028(4) 0.044(5) -0.003(3) 0.006(3) 0.001(3)
C7 0.026(4) 0.025(4) 0.022(4) 0.003(3) -0.003(3) 0.000(3)
C8 0.018(4) 0.023(4) 0.031(4) 0.001(3) 0.004(3) -0.001(3)
C9 0.014(4) 0.026(4) 0.039(5) 0.001(3) 0.000(3) 0.000(3)
C10 0.034(5) 0.024(4) 0.072(6) 0.019(4) 0.012(5) 0.000(4)
C11 0.029(5) 0.045(6) 0.091(8) 0.041(5) 0.009(5) 0.017(4)
C12 0.021(4) 0.036(5) 0.062(6) 0.015(4) 0.008(4) 0.004(4)
C13 0.022(4) 0.027(4) 0.030(4) -0.003(3) 0.004(3) 0.001(3)
C14 0.024(4) 0.018(4) 0.033(4) 0.000(3) 0.002(3) 0.001(3)
C15 0.019(4) 0.033(4) 0.033(4) 0.001(3) -0.002(3) -0.005(3)
C16 0.051(6) 0.032(5) 0.030(5) -0.008(4) -0.002(4) -0.002(4)
C17 0.056(6) 0.033(5) 0.036(5) -0.003(4) 0.008(4) 0.010(4)
C18 0.021(4) 0.029(4) 0.041(5) 0.001(4) 0.004(4) 0.001(3)
Cl1 0.0345(11) 0.0310(11) 0.0502(13) -0.0013(9) 0.0004(10) 0.0056(9)
Cl2 0.0475(14) 0.0439(13) 0.0474(13) -0.0001(10) 0.0040(11) -0.0134(11)
Cl3 0.0518(15) 0.0592(16) 0.0706(17) 0.0156(13) 0.0271(13) 0.0054(13)
Cu1 0.0282(6) 0.0315(6) 0.0619(7) -0.0090(5) 0.0065(5) -0.0131(5)
Cu2 0.0444(7) 0.0729(9) 0.0714(9) -0.0159(7) 0.0026(7) -0.0072(7)
Cu3 0.0413(7) 0.0665(9) 0.0666(9) -0.0156(7) -0.0068(6) -0.0195(6)
Gd1 0.01185(18) 0.01871(19) 0.0281(2) -0.00090(15) 0.00241(14) -0.00064(14)
N1 0.026(4) 0.025(4) 0.041(4) -0.006(3) 0.008(3) -0.006(3)
N2 0.023(3) 0.027(4) 0.046(4) 0.003(3) 0.005(3) -0.006(3)
N3 0.030(4) 0.029(4) 0.035(4) -0.001(3) -0.007(3) -0.009(3)
O1 0.016(3) 0.023(3) 0.045(3) -0.005(2) 0.003(2) 0.004(2)
O2 0.023(3) 0.022(3) 0.053(4) -0.008(2) 0.004(3) -0.010(2)
O3 0.025(3) 0.029(3) 0.049(3) 0.012(3) 0.001(3) 0.011(3)
O4 0.023(3) 0.035(3) 0.051(4) 0.012(3) 0.011(3) -0.003(2)
O5 0.025(3) 0.039(3) 0.040(3) -0.014(3) 0.006(3) 0.004(3)
O6 0.016(3) 0.042(3) 0.045(3) -0.010(3) -0.002(3) -0.003(2)
O1W 0.017(3) 0.033(3) 0.029(3) 0.000(2) -0.001(2) 0.004(2)
O2W 0.028(3) 0.050(4) 0.032(3) 0.001(3) 0.007(3) -0.006(3)
O3W 0.113(9) 0.139(11) 0.237(14) -0.006(10) 0.038(10) 0.017(8)

loop_
_atom_type_symbol
_atom_type_description
_atom_type_scat_dispersion_real
_atom_type_scat_dispersion_imag
_atom_type_scat_source
C C 0.0033 0.0016 'International Tables Vol C Tables 4.2.6.8 and 6.1.1.4'
H H 0.0000 0.0000 'International Tables Vol C Tables 4.2.6.8 and 6.1.1.4'
N N 0.0061 0.0033 'International Tables Vol C Tables 4.2.6.8 and 6.1.1.4'
O O 0.0106 0.0060 'International Tables Vol C Tables 4.2.6.8 and 6.1.1.4'
Cu Cu 0.3201 1.2651 'International Tables Vol C Tables 4.2.6.8 and 6.1.1.4'
Gd Gd -0.1653 3.9035 'International Tables Vol C Tables 4.2.6.8 and 6.1.1.4'
Cl Cl 0.1484 0.1585 'International Tables Vol C Tables 4.2.6.8 and 6.1.1.4'

loop_
_geom_angle_atom_site_label_1
_geom_angle_atom_site_label_2
_geom_angle_atom_site_label_3
_geom_angle
_geom_angle_site_symmetry_1
_geom_angle_site_symmetry_3
O2 C1 O1 125.4(7) . .
O2 C1 C2 118.3(6) . .
O1 C1 C2 116.3(6) . .
C6 C2 C3 119.2(7) . .
C6 C2 C1 120.7(6) . .
C3 C2 C1 120.1(6) . .
C2 C3 C4 118.3(7) . .
C2 C3 H3 120.8 . .
C4 C3 H3 120.8 . .
C5 C4 C3 119.4(7) . .
C5 C4 H4 120.3 . .
C3 C4 H4 120.3 . .
N1 C5 C4 122.3(7) . .
N1 C5 H5 118.9 . .
C4 C5 H5 118.9 . .
N1 C6 C2 123.1(7) . .
N1 C6 H6 118.5 . .
C2 C6 H6 118.5 . .
O3 C7 O4 126.0(7) . .
O3 C7 C8 118.0(7) . .
O4 C7 C8 116.0(6) . .
C12 C8 C9 118.2(7) . .
C12 C8 C7 122.0(7) . .
C9 C8 C7 119.7(7) . .
N2 C9 C8 123.4(7) . .
N2 C9 H9 118.3 . .
C8 C9 H9 118.3 . .
N2 C10 C11 123.7(7) . .
N2 C10 H10 118.1 . .
C11 C10 H10 118.1 . .
C10 C11 C12 118.6(8) . .
C10 C11 H11 120.7 . .
C12 C11 H11 120.7 . .
C11 C12 C8 119.4(8) . .
C11 C12 H12 120.3 . .
C8 C12 H12 120.3 . .
O5 C13 O6 127.1(7) . .
O5 C13 C14 116.1(6) . .
O6 C13 C14 116.8(7) . .
C15 C14 C18 117.9(7) . .
C15 C14 C13 120.3(7) . .
C18 C14 C13 121.8(7) . .
N3 C15 C14 123.3(8) . .
N3 C15 H15 118.3 . .
C14 C15 H15 118.3 . .
N3 C16 C17 122.4(8) . .
N3 C16 H16 118.8 . .
C17 C16 H16 118.8 . .
C16 C17 C18 120.1(8) . .
C16 C17 H17 119.9 . .
C18 C17 H17 119.9 . .
C17 C18 C14 118.4(8) . .
C17 C18 H18 120.8 . .
C14 C18 H18 120.8 . .
Cu2 Cl1 Cu1 72.92(7) . .
Cu3 Cl2 Cu2 104.11(11) 3_666 .
Cu2 Cl3 Cu3 75.56(9) . 4_565
N2 Cu1 N1 149.2(3) . .
N2 Cu1 Cl1 102.2(2) . .
N1 Cu1 Cl1 104.7(2) . .
Cl2 Cu2 Cl3 125.84(11) . .
Cl2 Cu2 Cl1 125.01(10) . .
Cl3 Cu2 Cl1 108.78(10) . .
Cl2 Cu2 Cu3 139.89(8) . 4_565
Cl3 Cu2 Cu3 55.89(8) . 4_565
Cl1 Cu2 Cu3 66.74(7) . 4_565
N3 Cu3 Cl2 144.1(2) . 3_666
N3 Cu3 Cl3 107.4(2) . 4_566
Cl2 Cu3 Cl3 105.19(10) 3_666 4_566
N3 Cu3 Cu2 78.47(19) . 4_566
Cl2 Cu3 Cu2 136.08(9) 3_666 4_566
Cl3 Cu3 Cu2 48.56(7) 4_566 4_566
O3 Gd1 O2 83.23(19) 1_565 3_666
O3 Gd1 O6 77.64(19) 1_565 3_566
O2 Gd1 O6 142.52(19) 3_666 3_566
O3 Gd1 O4 120.87(18) 1_565 3_556
O2 Gd1 O4 140.53(19) 3_666 3_556
O6 Gd1 O4 76.51(19) 3_566 3_556
O3 Gd1 O5 74.12(19) 1_565 .
O2 Gd1 O5 81.67(19) 3_666 .
O6 Gd1 O5 122.36(18) 3_566 .
O4 Gd1 O5 76.71(19) 3_556 .
O3 Gd1 O1 146.87(18) 1_565 .
O2 Gd1 O1 99.90(18) 3_666 .
O6 Gd1 O1 80.49(17) 3_566 .
O4 Gd1 O1 76.91(18) 3_556 .
O5 Gd1 O1 139.01(18) . .
O3 Gd1 O2W 76.57(19) 1_565 .
O2 Gd1 O2W 71.77(18) 3_666 .
O6 Gd1 O2W 72.58(18) 3_566 .
O4 Gd1 O2W 139.85(19) 3_556 .
O5 Gd1 O2W 142.31(19) . .
O1 Gd1 O2W 73.29(18) . .
O3 Gd1 O1W 138.72(18) 1_565 .
O2 Gd1 O1W 73.29(18) 3_666 .
O6 Gd1 O1W 139.11(17) 3_566 .
O4 Gd1 O1W 68.31(17) 3_556 .
O5 Gd1 O1W 69.32(17) . .
O1 Gd1 O1W 72.01(16) . .
O2W Gd1 O1W 124.59(17) . .
C6 N1 C5 117.6(7) . .
C6 N1 Cu1 121.8(5) . .
C5 N1 Cu1 120.3(5) . .
C10 N2 C9 116.5(7) . .
C10 N2 Cu1 124.0(5) . .
C9 N2 Cu1 118.6(5) . .
C15 N3 C16 117.8(7) . .
C15 N3 Cu3 119.3(6) . .
C16 N3 Cu3 122.9(5) . .
C1 O1 Gd1 132.9(5) . .
C1 O2 Gd1 170.9(5) . 3_666
C7 O3 Gd1 163.8(5) . 1_545
C7 O4 Gd1 129.4(5) . 3_556
C13 O5 Gd1 146.7(5) . .
C13 O6 Gd1 141.1(5) . 3_566

loop_
_geom_bond_atom_site_label_1
_geom_bond_atom_site_label_2
_geom_bond_distance
_geom_bond_site_symmetry_2
C1 O2 1.239(8) .
C1 O1 1.255(8) .
C1 C2 1.518(10) .
C2 C6 1.364(10) .
C2 C3 1.378(10) .
C3 C4 1.380(11) .
C3 H3 0.9300 .
C4 C5 1.370(11) .
C4 H4 0.9300 .
C5 N1 1.347(10) .
C5 H5 0.9300 .
C6 N1 1.337(9) .
C6 H6 0.9300 .
C7 O3 1.238(8) .
C7 O4 1.256(9) .
C7 C8 1.491(10) .
C8 C12 1.374(10) .
C8 C9 1.380(9) .
C9 N2 1.350(9) .
C9 H9 0.9300 .
C10 N2 1.337(10) .
C10 C11 1.370(12) .
C10 H10 0.9300 .
C11 C12 1.377(11) .
C11 H11 0.9300 .
C12 H12 0.9300 .
C13 O5 1.243(9) .
C13 O6 1.244(9) .
C13 C14 1.520(10) .
C14 C15 1.387(10) .
C14 C18 1.388(10) .
C15 N3 1.325(9) .
C15 H15 0.9300 .
C16 N3 1.346(10) .
C16 C17 1.357(12) .
C16 H16 0.9300 .
C17 C18 1.373(11) .
C17 H17 0.9300 .
C18 H18 0.9300 .
Cl1 Cu2 2.327(3) .
Cl1 Cu1 2.489(2) .
Cl2 Cu3 2.216(2) 3_666
Cl2 Cu2 2.234(3) .
Cl3 Cu2 2.246(3) .
Cl3 Cu3 2.481(3) 4_565
Cu1 N2 1.930(6) .
Cu1 N1 1.938(6) .
Cu2 Cu3 2.902(2) 4_565
Cu3 N3 1.983(7) .
Cu3 Cl2 2.216(2) 3_666
Cu3 Cl3 2.481(3) 4_566
Cu3 Cu2 2.902(2) 4_566
Gd1 O3 2.324(5) 1_565
Gd1 O2 2.325(5) 3_666
Gd1 O6 2.378(5) 3_566
Gd1 O4 2.382(5) 3_556
Gd1 O5 2.381(5) .
Gd1 O1 2.387(5) .
Gd1 O2W 2.488(5) .
Gd1 O1W 2.557(5) .
O2 Gd1 2.325(5) 3_666
O3 Gd1 2.324(5) 1_545
O4 Gd1 2.382(5) 3_556
O6 Gd1 2.378(5) 3_566
